data_1555702
loop_
_publ_author_name
'Lin, Long-Zhi'
'Fang, Jim-Min'

_publ_section_title
;
 Total Synthesis of Anti-Influenza Agents Zanamivir and Zanaphosphor via
 Asymmetric Aza-Henry Reaction.
;
_journal_issue 17
_journal_name_full 'Organic letters'
_journal_page_first 4400
_journal_page_last 4403
_journal_paper_doi 10.1021/acs.orglett.6b02131
_journal_volume 18
_journal_year 2016
_chemical_formula_sum 'C22 H38 N2 O9 S'
_chemical_formula_weight 506.60
_space_group_IT_number 19
_space_group_name_Hall 'P 2ac 2ab'
_space_group_name_H-M_alt 'P 21 21 21'
_symmetry_cell_setting orthorhombic
_symmetry_space_group_name_H-M 'P 21 21 21'
_atom_sites_solution_hydrogens geom
_atom_sites_solution_primary direct
_atom_sites_solution_secondary difmap
_audit_creation_method SHELXL-97
_cell_angle_alpha 90.00
_cell_angle_beta 90.00
_cell_angle_gamma 90.00
_cell_formula_units_Z 4
_cell_length_a 10.2553(4)
_cell_length_b 11.3826(4)
_cell_length_c 23.6017(9)
_cell_measurement_reflns_used 3283
_cell_measurement_temperature 200(2)
_cell_measurement_theta_max 74.4360
_cell_measurement_theta_min 3.7380
_cell_volume 2755.07(18)
_computing_cell_refinement
; 
CrysAlisPro, Agilent Technologies, 
Version 1.171.37.31 (release 14-01-2014 CrysAlis171 .NET) 
(compiled Jan 14 2014,18:38:05) 
Empirical absorption correction using spherical harmonics, 
 implemented in SCALE3 ABSPACK scaling algorithm. 
;
_computing_data_collection
; 
CrysAlisPro, Agilent Technologies, 
Version 1.171.37.31 (release 14-01-2014 CrysAlis171 .NET) 
(compiled Jan 14 2014,18:38:05) 
Empirical absorption correction using spherical harmonics, 
 implemented in SCALE3 ABSPACK scaling algorithm. 
;
_computing_data_reduction
; 
CrysAlisPro, Agilent Technologies, 
Version 1.171.37.31 (release 14-01-2014 CrysAlis171 .NET) 
(compiled Jan 14 2014,18:38:05) 
Empirical absorption correction using spherical harmonics, 
 implemented in SCALE3 ABSPACK scaling algorithm. 
;
_computing_molecular_graphics SHELXTL
_computing_publication_material SHELXTL
_computing_structure_refinement 'SHELXL-97 (Sheldrick, 1997)'
_computing_structure_solution 'SHELXS-97 (Sheldrick, 1990)'
_diffrn_ambient_temperature 200(2)
_diffrn_measured_fraction_theta_full 1.000
_diffrn_measured_fraction_theta_max 1.000
_diffrn_measurement_device_type 'Oxford Diffraction Gemini A'
_diffrn_measurement_method CCD
_diffrn_radiation_monochromator graphite
_diffrn_radiation_source 'fine-focus sealed tube'
_diffrn_radiation_type CuK\a
_diffrn_radiation_wavelength 1.54178
_diffrn_reflns_av_R_equivalents 0.0421
_diffrn_reflns_av_sigmaI/netI 0.0587
_diffrn_reflns_limit_h_max 12
_diffrn_reflns_limit_h_min -9
_diffrn_reflns_limit_k_max 13
_diffrn_reflns_limit_k_min -10
_diffrn_reflns_limit_l_max 27
_diffrn_reflns_limit_l_min -28
_diffrn_reflns_number 9400
_diffrn_reflns_theta_full 67.99
_diffrn_reflns_theta_max 67.99
_diffrn_reflns_theta_min 3.75
_exptl_absorpt_coefficient_mu 1.460
_exptl_absorpt_correction_T_max 1.00000
_exptl_absorpt_correction_T_min 0.68852
_exptl_absorpt_correction_type multi-scan
_exptl_absorpt_process_details
; 
CrysAlisPro, Agilent Technologies, 
Version 1.171.37.31 (release 14-01-2014 CrysAlis171 .NET) 
(compiled Jan 14 2014,18:38:05) 
Empirical absorption correction using spherical harmonics, 
 implemented in SCALE3 ABSPACK scaling algorithm. 
;
_exptl_crystal_colour colorless
_exptl_crystal_density_diffrn 1.221
_exptl_crystal_density_method 'not measured'
_exptl_crystal_description needle
_exptl_crystal_F_000 1088
_exptl_crystal_size_max 0.20
_exptl_crystal_size_mid 0.15
_exptl_crystal_size_min 0.10
_refine_diff_density_max 0.245
_refine_diff_density_min -0.221
_refine_diff_density_rms 0.045
_refine_ls_abs_structure_details 'Flack H D (1983), Acta Cryst. A39, 876-881'
_refine_ls_abs_structure_Flack 0.01(2)
_refine_ls_extinction_method none
_refine_ls_goodness_of_fit_ref 1.009
_refine_ls_hydrogen_treatment mixed
_refine_ls_matrix_type full
_refine_ls_number_parameters 310
_refine_ls_number_reflns 5020
_refine_ls_number_restraints 2
_refine_ls_restrained_S_all 1.028
_refine_ls_R_factor_all 0.0630
_refine_ls_R_factor_gt 0.0476
_refine_ls_shift/su_max 0.001
_refine_ls_shift/su_mean 0.000
_refine_ls_structure_factor_coef Fsqd
_refine_ls_weighting_details 'calc w=1/[\s^2^(Fo^2^)+(0.0647P)^2^+0.0000P] where P=(Fo^2^+2Fc^2^)/3'
_refine_ls_weighting_scheme calc
_refine_ls_wR_factor_gt 0.1150
_refine_ls_wR_factor_ref 0.1286
_reflns_number_gt 4082
_reflns_number_total 5020
_reflns_threshold_expression >2sigma(I)
_cod_data_source_file ol6b02131_si_003.cif
_cod_data_source_block ic16846
_cod_depositor_comments
;
The following automatic conversions were performed:

data item '_symmetry_cell_setting' value 'Orthorhombic' was changed
to 'orthorhombic' in accordance with the
/home/saulius/struct/COD-crude-data/automatic-downloads/DataCite-retrospective/ACS/depositions/lib/dictionaries/cif_core.dic
dictionary named 'cif_core.dic' version 2.4.2 last updated on
2011-04-26.

Automatic conversion script
Id: cif_fix_values 6909 2019-04-08 15:41:33Z antanas 
;
_cod_original_sg_symbol_H-M P2(1)2(1)2(1)
_cod_database_code 1555702

loop_
_symmetry_equiv_pos_as_xyz
'x, y, z'
'-x+1/2, -y, z+1/2'
'-x, y+1/2, -z+1/2'
'x+1/2, -y+1/2, -z'

loop_
_atom_site_label
_atom_site_type_symbol
_atom_site_fract_x
_atom_site_fract_y
_atom_site_fract_z
_atom_site_U_iso_or_equiv
_atom_site_adp_type
_atom_site_occupancy
_atom_site_symmetry_multiplicity
_atom_site_calc_flag
_atom_site_refinement_flags
S1 S 0.42946(7) 0.62999(6) 0.01229(3) 0.03064(16) Uani 1 1 d .
O1 O 0.3560(2) 0.7379(2) 0.02862(9) 0.0406(5) Uani 1 1 d .
O2 O 0.5558(4) 0.3967(2) -0.08110(16) 0.0818(10) Uani 1 1 d .
O3 O 0.4149(3) 0.4682(3) -0.13915(13) 0.0743(9) Uani 1 1 d .
O4 O 0.5818(3) 0.8134(2) -0.16638(9) 0.0456(6) Uani 1 1 d .
O5 O 0.4005(2) 0.9085(2) -0.13383(10) 0.0439(6) Uani 1 1 d .
O6 O 0.6455(2) 0.9953(2) -0.02969(12) 0.0546(7) Uani 1 1 d .
O7 O 0.4808(3) 1.1061(2) 0.00408(14) 0.0674(8) Uani 1 1 d .
O8 O 0.8984(4) 0.4717(3) -0.24556(14) 0.0877(11) Uani 1 1 d .
O9 O 0.8358(4) 0.6426(3) -0.20863(15) 0.0885(12) Uani 1 1 d D
N1 N 0.5587(3) 0.6623(2) -0.02749(10) 0.0318(6) Uani 1 1 d .
H1 H 0.616(4) 0.703(3) -0.0122(17) 0.048 Uiso 1 1 d .
N2 N 0.5178(3) 0.4713(3) -0.11448(14) 0.0511(8) Uani 1 1 d .
C1 C 0.8518(4) 0.5270(4) -0.20722(19) 0.0588(11) Uani 1 1 d .
C2 C 0.8075(3) 0.4765(3) -0.15251(16) 0.0455(8) Uani 1 1 d .
C3 C 0.7422(3) 0.5559(3) -0.10928(15) 0.0422(8) Uani 1 1 d .
H3A H 0.7471 0.5184 -0.0715 0.051 Uiso 1 1 calc R
H3B H 0.7904 0.6312 -0.1073 0.051 Uiso 1 1 calc R
C4 C 0.6009(3) 0.5807(3) -0.12335(13) 0.0363(7) Uani 1 1 d .
H4A H 0.5955 0.6033 -0.1642 0.044 Uiso 1 1 calc R
C5 C 0.5349(3) 0.6785(3) -0.08786(12) 0.0315(7) Uani 1 1 d .
H5A H 0.4387 0.6738 -0.0944 0.038 Uiso 1 1 calc R
C6 C 0.5811(3) 0.8011(3) -0.10650(12) 0.0345(6) Uani 1 1 d .
H6A H 0.6705 0.8162 -0.0913 0.041 Uiso 1 1 calc R
C7 C 0.4889(3) 0.8981(2) -0.08716(14) 0.0357(7) Uani 1 1 d .
H7A H 0.4408 0.8727 -0.0524 0.043 Uiso 1 1 calc R
C8 C 0.5595(3) 1.0135(3) -0.07595(17) 0.0457(8) Uani 1 1 d .
H8A H 0.6087 1.0395 -0.1103 0.055 Uiso 1 1 calc R
C9 C 0.4692(4) 1.1111(3) -0.0548(2) 0.0598(11) Uani 1 1 d .
H9A H 0.4975 1.1886 -0.0694 0.072 Uiso 1 1 calc R
H9B H 0.3781 1.0967 -0.0668 0.072 Uiso 1 1 calc R
C10 C 0.6115(4) 1.0705(3) 0.01614(19) 0.0547(10) Uani 1 1 d .
C11 C 0.6098(5) 0.9974(5) 0.0692(2) 0.0867(16) Uani 1 1 d .
H11A H 0.5470 0.9332 0.0649 0.130 Uiso 1 1 calc R
H11B H 0.5844 1.0467 0.1015 0.130 Uiso 1 1 calc R
H11C H 0.6969 0.9648 0.0759 0.130 Uiso 1 1 calc R
C12 C 0.7051(5) 1.1725(4) 0.0178(3) 0.0873(17) Uani 1 1 d .
H12A H 0.7006 1.2156 -0.0181 0.131 Uiso 1 1 calc R
H12B H 0.7939 1.1432 0.0236 0.131 Uiso 1 1 calc R
H12C H 0.6815 1.2251 0.0491 0.131 Uiso 1 1 calc R
C13 C 0.4627(4) 0.8685(4) -0.18434(15) 0.0521(9) Uani 1 1 d .
C14 C 0.3741(5) 0.7813(5) -0.21384(19) 0.0720(13) Uani 1 1 d .
H14A H 0.3537 0.7166 -0.1879 0.108 Uiso 1 1 calc R
H14B H 0.4180 0.7503 -0.2475 0.108 Uiso 1 1 calc R
H14C H 0.2932 0.8207 -0.2251 0.108 Uiso 1 1 calc R
C15 C 0.4983(6) 0.9723(4) -0.22276(19) 0.0794(15) Uani 1 1 d .
H15A H 0.5555 1.0264 -0.2021 0.119 Uiso 1 1 calc R
H15B H 0.4187 1.0136 -0.2341 0.119 Uiso 1 1 calc R
H15C H 0.5435 0.9432 -0.2565 0.119 Uiso 1 1 calc R
C16 C 0.8295(5) 0.3651(4) -0.1437(2) 0.0709(13) Uani 1 1 d .
H16A H 0.8723 0.3194 -0.1718 0.085 Uiso 1 1 calc R
H16B H 0.8026 0.3295 -0.1092 0.085 Uiso 1 1 calc R
C17 C 0.8808(9) 0.7054(7) -0.2578(3) 0.146(4) Uani 1 1 d D
H17A H 0.9362 0.7718 -0.2454 0.175 Uiso 1 1 calc R
H17B H 0.9356 0.6523 -0.2810 0.175 Uiso 1 1 calc R
C18 C 0.7825(11) 0.7478(10) -0.2906(4) 0.206(6) Uani 1 1 d D
H18A H 0.8193 0.7894 -0.3232 0.309 Uiso 1 1 calc R
H18B H 0.7290 0.8020 -0.2683 0.309 Uiso 1 1 calc R
H18C H 0.7284 0.6824 -0.3039 0.309 Uiso 1 1 calc R
C19 C 0.5181(3) 0.5813(3) 0.07704(14) 0.0437(8) Uani 1 1 d .
C20 C 0.5978(5) 0.6809(4) 0.10046(17) 0.0651(12) Uani 1 1 d .
H20A H 0.6440 0.6545 0.1345 0.098 Uiso 1 1 calc R
H20C H 0.5402 0.7465 0.1102 0.098 Uiso 1 1 calc R
H20D H 0.6611 0.7066 0.0720 0.098 Uiso 1 1 calc R
C21 C 0.4116(4) 0.5467(4) 0.11838(16) 0.0614(11) Uani 1 1 d .
H21C H 0.4511 0.5198 0.1539 0.092 Uiso 1 1 calc R
H21D H 0.3592 0.4832 0.1020 0.092 Uiso 1 1 calc R
H21A H 0.3557 0.6148 0.1259 0.092 Uiso 1 1 calc R
C22 C 0.5998(5) 0.4752(4) 0.06060(17) 0.0656(12) Uani 1 1 d .
H22C H 0.6480 0.4470 0.0938 0.098 Uiso 1 1 calc R
H22D H 0.6615 0.4975 0.0308 0.098 Uiso 1 1 calc R
H22A H 0.5425 0.4126 0.0466 0.098 Uiso 1 1 calc R

loop_
_atom_site_aniso_label
_atom_site_aniso_U_11
_atom_site_aniso_U_22
_atom_site_aniso_U_33
_atom_site_aniso_U_23
_atom_site_aniso_U_13
_atom_site_aniso_U_12
S1 0.0303(3) 0.0326(3) 0.0290(3) 0.0016(3) 0.0012(3) 0.0019(3)
O1 0.0434(13) 0.0435(12) 0.0349(12) 0.0029(9) 0.0052(10) 0.0066(10)
O2 0.095(3) 0.0438(16) 0.107(3) 0.0200(16) 0.012(2) -0.0079(16)
O3 0.062(2) 0.091(2) 0.0701(18) -0.0238(16) 0.0021(17) -0.0395(18)
O4 0.0427(14) 0.0564(14) 0.0378(12) 0.0126(10) 0.0094(11) 0.0079(12)
O5 0.0346(13) 0.0530(14) 0.0443(13) 0.0011(10) -0.0033(10) 0.0073(10)
O6 0.0413(14) 0.0447(14) 0.0778(19) -0.0184(13) -0.0148(13) 0.0085(11)
O7 0.0495(15) 0.0634(17) 0.089(2) -0.0113(15) 0.0011(15) 0.0169(13)
O8 0.096(3) 0.096(2) 0.071(2) -0.0271(18) 0.040(2) 0.000(2)
O9 0.112(3) 0.072(2) 0.082(2) 0.0074(19) 0.053(2) 0.008(2)
N1 0.0281(13) 0.0361(13) 0.0312(12) -0.0038(9) -0.0019(11) -0.0029(10)
N2 0.058(2) 0.0452(17) 0.0506(18) -0.0189(15) 0.0160(16) -0.0143(15)
C1 0.042(2) 0.070(3) 0.065(3) -0.015(2) 0.0121(19) 0.0001(19)
C2 0.041(2) 0.046(2) 0.049(2) -0.0153(16) 0.0005(16) 0.0022(16)
C3 0.041(2) 0.0441(19) 0.0409(18) -0.0085(15) -0.0013(15) 0.0043(15)
C4 0.0434(19) 0.0353(15) 0.0302(15) -0.0041(12) 0.0055(13) -0.0067(13)
C5 0.0306(16) 0.0302(14) 0.0335(15) -0.0004(12) 0.0016(12) -0.0034(11)
C6 0.0324(16) 0.0368(16) 0.0343(15) 0.0044(12) 0.0027(14) -0.0027(14)
C7 0.0345(16) 0.0315(15) 0.0411(17) 0.0046(12) 0.0024(14) -0.0016(13)
C8 0.0345(18) 0.0350(17) 0.068(2) 0.0070(15) -0.0019(17) 0.0010(15)
C9 0.050(2) 0.0328(19) 0.097(3) -0.0031(19) -0.013(2) 0.0052(16)
C10 0.046(2) 0.0426(19) 0.075(3) -0.015(2) 0.000(2) 0.0082(15)
C11 0.070(3) 0.111(4) 0.080(3) 0.009(3) 0.011(3) 0.018(3)
C12 0.076(3) 0.053(2) 0.133(5) -0.021(3) -0.032(4) -0.005(2)
C13 0.051(2) 0.065(2) 0.0406(18) 0.0062(18) 0.0007(16) 0.0122(19)
C14 0.071(3) 0.095(3) 0.051(2) -0.014(2) -0.013(2) 0.020(3)
C15 0.094(4) 0.086(3) 0.058(3) 0.031(2) 0.010(3) 0.027(3)
C16 0.086(3) 0.053(2) 0.073(3) -0.013(2) 0.013(2) 0.020(2)
C17 0.187(9) 0.115(6) 0.136(6) 0.046(5) 0.097(7) 0.013(6)
C18 0.195(11) 0.281(13) 0.143(7) 0.137(8) 0.092(7) 0.097(10)
C19 0.0380(18) 0.059(2) 0.0341(17) 0.0097(15) -0.0033(14) 0.0146(16)
C20 0.065(3) 0.089(3) 0.041(2) -0.0030(19) -0.022(2) -0.005(2)
C21 0.048(2) 0.095(3) 0.0407(19) 0.024(2) -0.0014(18) 0.012(2)
C22 0.072(3) 0.069(3) 0.056(2) 0.017(2) -0.003(2) 0.033(2)

loop_
_atom_type_symbol
_atom_type_description
_atom_type_scat_dispersion_real
_atom_type_scat_dispersion_imag
_atom_type_scat_source
C C 0.0181 0.0091 'International Tables Vol C Tables 4.2.6.8 and 6.1.1.4'
H H 0.0000 0.0000 'International Tables Vol C Tables 4.2.6.8 and 6.1.1.4'
N N 0.0311 0.0180 'International Tables Vol C Tables 4.2.6.8 and 6.1.1.4'
O O 0.0492 0.0322 'International Tables Vol C Tables 4.2.6.8 and 6.1.1.4'
S S 0.3331 0.5567 'International Tables Vol C Tables 4.2.6.8 and 6.1.1.4'

loop_
_geom_angle_atom_site_label_1
_geom_angle_atom_site_label_2
_geom_angle_atom_site_label_3
_geom_angle
O1 S1 N1 111.45(13)
O1 S1 C19 106.22(15)
N1 S1 C19 98.05(15)
C6 O4 C13 109.4(3)
C13 O5 C7 109.4(2)
C8 O6 C10 110.2(3)
C9 O7 C10 106.8(3)
C1 O9 C17 118.2(5)
C5 N1 S1 116.5(2)
O3 N2 O2 124.7(4)
O3 N2 C4 116.6(3)
O2 N2 C4 118.6(3)
O8 C1 O9 123.4(4)
O8 C1 C2 125.0(4)
O9 C1 C2 111.6(3)
C16 C2 C1 117.5(4)
C16 C2 C3 123.2(4)
C1 C2 C3 119.3(3)
C4 C3 C2 112.7(3)
C3 C4 N2 110.7(3)
C3 C4 C5 115.7(3)
N2 C4 C5 105.6(2)
N1 C5 C6 110.1(2)
N1 C5 C4 111.4(2)
C6 C5 C4 111.3(2)
O4 C6 C7 103.3(2)
O4 C6 C5 112.1(3)
C7 C6 C5 112.4(3)
O5 C7 C8 111.3(2)
O5 C7 C6 102.9(2)
C8 C7 C6 112.5(3)
O6 C8 C7 107.7(3)
O6 C8 C9 103.4(3)
C7 C8 C9 113.3(3)
O7 C9 C8 104.0(3)
O6 C10 O7 104.4(3)
O6 C10 C11 107.7(3)
O7 C10 C11 108.2(4)
O6 C10 C12 109.1(4)
O7 C10 C12 112.6(3)
C11 C10 C12 114.3(4)
O5 C13 O4 105.8(3)
O5 C13 C14 109.0(3)
O4 C13 C14 111.1(3)
O5 C13 C15 110.8(3)
O4 C13 C15 107.9(3)
C14 C13 C15 112.1(4)
C18 C17 O9 113.4(7)
C20 C19 C21 110.5(3)
C20 C19 C22 113.2(3)
C21 C19 C22 110.8(3)
C20 C19 S1 110.0(3)
C21 C19 S1 104.7(2)
C22 C19 S1 107.2(2)

loop_
_geom_bond_atom_site_label_1
_geom_bond_atom_site_label_2
_geom_bond_distance
S1 O1 1.491(2)
S1 N1 1.665(3)
S1 C19 1.862(3)
O2 N2 1.222(4)
O3 N2 1.206(5)
O4 C6 1.420(4)
O4 C13 1.437(4)
O5 C13 1.427(4)
O5 C7 1.432(4)
O6 C8 1.419(4)
O6 C10 1.423(5)
O7 C9 1.397(5)
O7 C10 1.429(5)
O8 C1 1.201(5)
O9 C1 1.326(5)
O9 C17 1.441(6)
N1 C5 1.457(4)
N2 C4 1.523(4)
C1 C2 1.484(6)
C2 C16 1.305(6)
C2 C3 1.518(5)
C3 C4 1.514(5)
C4 C5 1.549(4)
C5 C6 1.537(4)
C6 C7 1.524(4)
C7 C8 1.523(4)
C8 C9 1.530(5)
C10 C11 1.504(7)
C10 C12 1.507(6)
C13 C14 1.515(6)
C13 C15 1.533(6)
C17 C18 1.358(11)
C19 C20 1.503(6)
C19 C21 1.516(5)
C19 C22 1.521(5)
